data_2208370
loop_
_publ_author_name
'Su, Bi-Yun'
'Zhao, Jian-She'
'Ng, Seik Weng'

_publ_section_title
;
 6-Acetyl-2-(<i>N</i>-methylamido)pyridine
;
_journal_coeditor_code LH2004
_journal_issue 3
_journal_name_full 'Acta Crystallographica Section E'
_journal_page_first o1151
_journal_page_last o1152
_journal_paper_doi 10.1107/S1600536806006015
_journal_volume 62
_journal_year 2006
_chemical_formula_iupac 'C9 H10 N2 O2'
_chemical_formula_moiety 'C9 H10 N2 O2'
_chemical_formula_sum 'C9 H10 N2 O2'
_chemical_formula_weight 178.19
_chemical_name_systematic
;
6-Acetyl-2-(N-methylamido)pyridine
;
_space_group_IT_number 29
_symmetry_cell_setting orthorhombic
_symmetry_space_group_name_Hall 'P 2c -2ac'
_symmetry_space_group_name_H-M 'P c a 21'
_atom_sites_solution_hydrogens geom
_atom_sites_solution_primary direct
_atom_sites_solution_secondary difmap
_audit_creation_method SHELXL-97
_cell_angle_alpha 90.00
_cell_angle_beta 90.00
_cell_angle_gamma 90.00
_cell_formula_units_Z 4
_cell_length_a 22.7840(10)
_cell_length_b 4.3504(2)
_cell_length_c 9.2672(6)
_cell_measurement_reflns_used 756
_cell_measurement_temperature 295(2)
_cell_measurement_theta_max 21.3
_cell_measurement_theta_min 2.8
_cell_volume 918.56(8)
_computing_cell_refinement 'SAINT (Bruker, 2004)'
_computing_data_collection 'SMART (Bruker, 2004)'
_computing_data_reduction SAINT
_computing_molecular_graphics 'ORTEPII (Johnson, 1976)'
_computing_publication_material SHELXL97
_computing_structure_refinement 'SHELXL97 (Sheldrick, 1997)'
_computing_structure_solution 'SHELXS97 (Sheldrick, 1997)'
_diffrn_ambient_temperature 295(2)
_diffrn_detector_area_resol_mean 8.33
_diffrn_measured_fraction_theta_full 0.99
_diffrn_measured_fraction_theta_max 0.99
_diffrn_measurement_device_type 'Bruker APEX-II area-detector'
_diffrn_measurement_method '\f and \w'
_diffrn_radiation_monochromator graphite
_diffrn_radiation_source 'fine-focus sealed tube'
_diffrn_radiation_type MoK\a
_diffrn_radiation_wavelength 0.71073
_diffrn_reflns_av_R_equivalents 0.036
_diffrn_reflns_av_sigmaI/netI 0.043
_diffrn_reflns_limit_h_max 20
_diffrn_reflns_limit_h_min -29
_diffrn_reflns_limit_k_max 5
_diffrn_reflns_limit_k_min -5
_diffrn_reflns_limit_l_max 11
_diffrn_reflns_limit_l_min -9
_diffrn_reflns_number 4164
_diffrn_reflns_theta_full 27.0
_diffrn_reflns_theta_max 27.0
_diffrn_reflns_theta_min 2.8
_diffrn_standards_decay_% 0
_diffrn_standards_interval_count 0
_diffrn_standards_interval_time 0
_diffrn_standards_number 0
_exptl_absorpt_coefficient_mu 0.093
_exptl_absorpt_correction_type none
_exptl_crystal_colour Colorless
_exptl_crystal_density_diffrn 1.289
_exptl_crystal_density_method 'not measured'
_exptl_crystal_description Block
_exptl_crystal_F_000 376
_exptl_crystal_size_max 0.40
_exptl_crystal_size_mid 0.19
_exptl_crystal_size_min 0.18
_refine_diff_density_max 0.13
_refine_diff_density_min -0.18
_refine_ls_extinction_expression Fc^*^=kFc[1+0.001xFc^2^\l^3^/sin(2\q)]^-1/4^
_refine_ls_extinction_method none
_refine_ls_goodness_of_fit_ref 0.96
_refine_ls_hydrogen_treatment constr
_refine_ls_matrix_type full
_refine_ls_number_parameters 121
_refine_ls_number_reflns 1061
_refine_ls_number_restraints 1
_refine_ls_restrained_S_all 0.96
_refine_ls_R_factor_all 0.081
_refine_ls_R_factor_gt 0.046
_refine_ls_shift/su_max 0.001
_refine_ls_shift/su_mean 0.000
_refine_ls_structure_factor_coef Fsqd
_refine_ls_weighting_details 'calc w=1/[\s^2^(Fo^2^)+(0.1074P)^2^] where P=(Fo^2^+2Fc^2^)/3'
_refine_ls_weighting_scheme calc
_refine_ls_wR_factor_gt 0.131
_refine_ls_wR_factor_ref 0.165
_reflns_number_gt 621
_reflns_number_total 1061
_reflns_threshold_expression I>2\s(I)
_cod_data_source_file lh2004.cif
_cod_data_source_block I
_cod_depositor_comments
;
The following automatic conversions were performed:
'_symmetry_cell_setting' value 'Orthorhombic' changed to 'orthorhombic'
according to '/home/saulius/struct/CIF-dictionaries/cif_core.dic'
dictionary named 'cif_core.dic' version 2.4.1 from 2010-06-29.

Automatic conversion script
Id: cif_fix_enum 1527 2010-12-29 10:47:43Z saulius 

The following automatic conversions were performed:

'_symmetry_cell_setting' value 'Orthorhombic' changed to
'orthorhombic' according to
/home/saulius/struct/CIF-dictionaries/cif_core.dic dictionary named
'cif_core.dic' version 2.4.1 from 2010-06-29.

Automatic conversion script
Id: cif_fix_values 1715 2011-07-08 13:25:40Z adriana 
;
_cod_database_code 2208370
_cod_database_fobs_code 2208370

loop_
_symmetry_equiv_pos_as_xyz
'x, y, z'
'-x, -y, z+1/2'
'x+1/2, -y, z'
'-x+1/2, y, z+1/2'

loop_
_atom_site_type_symbol
_atom_site_label
_atom_site_fract_x
_atom_site_fract_y
_atom_site_fract_z
_atom_site_U_iso_or_equiv
_atom_site_adp_type
_atom_site_calc_flag
_atom_site_refinement_flags
_atom_site_occupancy
O O1 0.50640(10) 0.6145(9) 0.5000(5) 0.1000(10) Uani d . 1
O O2 0.27080(10) 1.4075(8) 0.1895(4) 0.1050(10) Uani d . 1
N N1 0.40200(10) 1.0499(7) 0.3084(4) 0.0620(10) Uani d . 1
N N2 0.3606(2) 1.4110(8) 0.0929(4) 0.0750(10) Uani d . 1
C C1 0.5200(2) 0.8900(10) 0.2873(6) 0.0860(10) Uani d . 1
C C2 0.4854(2) 0.7770(10) 0.4059(5) 0.0700(10) Uani d . 1
C C3 0.4212(2) 0.8672(8) 0.4132(4) 0.0630(10) Uani d . 1
C C4 0.3856(2) 0.7630(10) 0.5245(5) 0.0780(10) Uani d . 1
C C5 0.3296(2) 0.8490(10) 0.5283(5) 0.091(2) Uani d . 1
C C6 0.3083(2) 1.0340(10) 0.4200(6) 0.0840(10) Uani d . 1
C C7 0.3451(2) 1.1315(9) 0.3128(5) 0.0670(10) Uani d . 1
C C8 0.3216(2) 1.3288(9) 0.1930(5) 0.0710(10) Uani d . 1
C C9 0.3439(2) 1.5990(10) -0.0310(7) 0.092(2) Uani d . 1
H H2n 0.3965 1.3519 0.1015 0.090 Uiso calc R 1
H H1a 0.5583 0.7985 0.2902 0.129 Uiso calc R 1
H H1b 0.5237 1.1097 0.2947 0.129 Uiso calc R 1
H H1c 0.5012 0.8388 0.1978 0.129 Uiso calc R 1
H H4 0.4007 0.6335 0.5953 0.094 Uiso calc R 1
H H5 0.3052 0.7856 0.6031 0.110 Uiso calc R 1
H H6 0.2691 1.0933 0.4197 0.101 Uiso calc R 1
H H9a 0.3785 1.6806 -0.0760 0.137 Uiso calc R 1
H H9b 0.3194 1.7655 0.0008 0.137 Uiso calc R 1
H H9c 0.3227 1.4753 -0.0992 0.137 Uiso calc R 1

loop_
_atom_site_aniso_label
_atom_site_aniso_U_11
_atom_site_aniso_U_22
_atom_site_aniso_U_33
_atom_site_aniso_U_12
_atom_site_aniso_U_13
_atom_site_aniso_U_23
O1 0.076(2) 0.139(3) 0.086(2) 0.017(2) -0.005(2) 0.025(2)
O2 0.058(2) 0.141(3) 0.115(3) 0.025(2) -0.010(2) 0.015(3)
N1 0.053(2) 0.067(2) 0.065(2) 0.0010(10) -0.006(2) -0.008(2)
N2 0.065(2) 0.077(2) 0.083(2) 0.009(2) -0.006(2) 0.002(2)
C1 0.068(3) 0.097(3) 0.092(3) 0.016(2) 0.006(3) 0.005(3)
C2 0.060(2) 0.082(3) 0.067(3) 0.004(2) -0.002(2) -0.007(2)
C3 0.056(2) 0.070(2) 0.064(2) -0.002(2) -0.010(2) -0.009(2)
C4 0.058(2) 0.101(3) 0.075(3) -0.012(2) -0.008(2) 0.010(3)
C5 0.074(3) 0.111(4) 0.089(4) -0.018(2) 0.009(3) 0.009(3)
C6 0.059(2) 0.100(3) 0.094(3) -0.003(2) 0.004(3) -0.002(3)
C7 0.052(2) 0.075(2) 0.076(3) -0.004(2) -0.001(2) -0.013(2)
C8 0.055(2) 0.079(3) 0.079(3) 0.002(2) -0.007(2) -0.013(2)
C9 0.091(3) 0.091(4) 0.093(4) 0.008(3) -0.005(3) 0.011(3)

loop_
_atom_type_symbol
_atom_type_description
_atom_type_scat_dispersion_real
_atom_type_scat_dispersion_imag
_atom_type_scat_source
C C 0.0033 0.0000 'International Tables Vol C Tables 4.2.6.8 and 6.1.1.4'
H H 0.0000 0.0000 'International Tables Vol C Tables 4.2.6.8 and 6.1.1.4'
N N 0.0061 0.0000 'International Tables Vol C Tables 4.2.6.8 and 6.1.1.4'
O O 0.0106 0.0000 'International Tables Vol C Tables 4.2.6.8 and 6.1.1.4'

loop_
_geom_angle_atom_site_label_1
_geom_angle_atom_site_label_2
_geom_angle_atom_site_label_3
_geom_angle
_geom_angle_publ_flag
C3 N1 C7 116.9(3) yes
C8 N2 C9 121.5(4) yes
O1 C2 C1 122.0(4) yes
O1 C2 C3 119.8(4) yes
C1 C2 C3 118.2(4) yes
N1 C3 C4 123.2(4) yes
N1 C3 C2 116.1(4) yes
C4 C3 C2 120.7(4) yes
C5 C4 C3 119.1(4) yes
C4 C5 C6 119.0(4) yes
C7 C6 C5 119.7(4) yes
N1 C7 C6 122.1(4) yes
N1 C7 C8 118.2(3) yes
C6 C7 C8 119.7(4) yes
O2 C8 N2 123.0(4) yes
O2 C8 C7 121.6(4) yes
N2 C8 C7 115.5(3) yes
H1a C1 H1b 109.5 no
C2 C1 H1c 109.5 no
H1a C1 H1c 109.5 no
H1b C1 H1c 109.5 no
C5 C4 H4 120.5 no
C3 C4 H4 120.5 no
C4 C5 H5 120.5 no
C6 C5 H5 120.5 no
C8 N2 H2n 119.2 no
C9 N2 H2n 119.2 no
C2 C1 H1A 109.5 no
C2 C1 H1B 109.5 no
C7 C6 H6 120.1 no
C5 C6 H6 120.1 no
N2 C9 H9a 109.5 no
N2 C9 H9b 109.5 no
H9a C9 H9b 109.5 no
N2 C9 H9c 109.5 no
H9a C9 H9c 109.5 no
H9b C9 H9c 109.5 no

loop_
_geom_bond_atom_site_label_1
_geom_bond_atom_site_label_2
_geom_bond_distance
_geom_bond_publ_flag
O1 C2 1.219(6) yes
O2 C8 1.207(5) yes
N1 C3 1.329(5) yes
N1 C7 1.345(5) yes
N2 C8 1.334(6) yes
N2 C9 1.461(7) yes
C1 C2 1.441(7) yes
C2 C3 1.517(5) yes
C3 C4 1.388(6) yes
C4 C5 1.331(6) yes
C5 C6 1.376(7) yes
C6 C7 1.367(7) yes
C7 C8 1.502(6) yes
N2 H2n 0.86 no
C1 H1a 0.96 no
C1 H1b 0.96 no
C1 H1c 0.96 no
C4 H4 0.93 no
C5 H5 0.93 no
C6 H6 0.93 no
C9 H9a 0.96 no
C9 H9b 0.96 no
C9 H9c 0.96 no

loop_
_geom_hbond_atom_site_label_D
_geom_hbond_atom_site_label_H
_geom_hbond_atom_site_label_A
_geom_hbond_site_symmetry_A
_geom_hbond_distance_DH
_geom_hbond_distance_HA
_geom_hbond_distance_DA
_geom_hbond_angle_DHA
_geom_hbond_publ_flag
N2 H2n O1 2_674 0.86 2.41 3.152(5) 145 yes

loop_
_geom_torsion_atom_site_label_1
_geom_torsion_atom_site_label_2
_geom_torsion_atom_site_label_3
_geom_torsion_atom_site_label_4
_geom_torsion
_geom_torsion_publ_flag
C7 N1 C3 C4 -0.5(5) no
C7 N1 C3 C2 179.7(3) no
O1 C2 C3 N1 178.5(4) no
C1 C2 C3 N1 -0.7(6) no
O1 C2 C3 C4 -1.3(6) no
C1 C2 C3 C4 179.5(4) no
N1 C3 C4 C5 -0.5(7) no
C2 C3 C4 C5 179.3(4) no
C3 C4 C5 C6 1.5(7) no
C4 C5 C6 C7 -1.5(7) no
C3 N1 C7 C6 0.5(5) no
C3 N1 C7 C8 -177.9(3) no
C5 C6 C7 N1 0.5(7) no
C5 C6 C7 C8 178.8(4) no
C9 N2 C8 O2 -1.4(6) no
C9 N2 C8 C7 179.2(4) no
N1 C7 C8 O2 179.2(4) no
C6 C7 C8 O2 0.8(6) no
N1 C7 C8 N2 -1.3(5) no
C6 C7 C8 N2 -179.7(4) no

loop_
_cod_related_entry_id
_cod_related_entry_database
_cod_related_entry_code
1 ChemSpider 20574028
